data_2210163
loop_
_publ_author_name
'Lin-Hai Jing'
'Da-Bin Qin'
'Huan-Xia Zhang'
'Shao-Jin Gu'
'Gang Lei'

_publ_section_title
;
 Di-<i>n</i>-propyl naphthalene-1,4-dicarboxylate
;
_journal_coeditor_code CI2135
_journal_issue 9
_journal_name_full 'Acta Crystallographica Section E'
_journal_page_first o3683
_journal_page_last o3684
_journal_paper_doi 10.1107/S160053680602962X
_journal_volume 62
_journal_year 2006
_chemical_formula_iupac 'C18 H20 O4'
_chemical_formula_moiety 'C18 H20 O4'
_chemical_formula_sum 'C18 H20 O4'
_chemical_formula_weight 300.34
_chemical_name_systematic
;
Dipropyl naphthalene-1,8-dicarboxylate
;
_space_group_IT_number 14
_symmetry_cell_setting monoclinic
_symmetry_space_group_name_Hall '-P 2ybc'
_symmetry_space_group_name_H-M 'P 1 21/c 1'
_atom_sites_solution_hydrogens geom
_atom_sites_solution_primary direct
_atom_sites_solution_secondary difmap
_audit_creation_method SHELXL-97
_cell_angle_alpha 90.00
_cell_angle_beta 108.7190(10)
_cell_angle_gamma 90.00
_cell_formula_units_Z 4
_cell_length_a 13.1091(2)
_cell_length_b 7.21720(10)
_cell_length_c 16.9995(4)
_cell_measurement_reflns_used 12983
_cell_measurement_temperature 153(2)
_cell_measurement_theta_max 27.49
_cell_measurement_theta_min 3.10
_cell_volume 1523.26(5)
_computing_cell_refinement RAPID-AUTO
_computing_data_collection 'RAPID-AUTO (Rigaku/MSC, 2004)'
_computing_data_reduction RAPID-AUTO
_computing_molecular_graphics 'XP in SHELXTL (Bruker, 1997)'
_computing_publication_material SHELXTL97
_computing_structure_refinement 'SHELXL97 (Sheldrick, 1997)'
_computing_structure_solution 'SHELXS97 (Sheldrick, 1997)'
_diffrn_ambient_temperature 153(2)
_diffrn_measured_fraction_theta_full 0.998
_diffrn_measured_fraction_theta_max 0.998
_diffrn_measurement_device_type 'Rigaku R-AXIS RAPID'
_diffrn_measurement_method \w
_diffrn_radiation_monochromator graphite
_diffrn_radiation_source 'Rotating Anode'
_diffrn_radiation_type MoK\a
_diffrn_radiation_wavelength 0.71073
_diffrn_reflns_av_R_equivalents 0.0152
_diffrn_reflns_av_sigmaI/netI 0.0136
_diffrn_reflns_limit_h_max 17
_diffrn_reflns_limit_h_min -17
_diffrn_reflns_limit_k_max 8
_diffrn_reflns_limit_k_min -9
_diffrn_reflns_limit_l_max 22
_diffrn_reflns_limit_l_min -22
_diffrn_reflns_number 14297
_diffrn_reflns_theta_full 27.48
_diffrn_reflns_theta_max 27.48
_diffrn_reflns_theta_min 3.09
_diffrn_standards_decay_% 0
_diffrn_standards_interval_count 0
_diffrn_standards_interval_time 0
_diffrn_standards_number 0
_exptl_absorpt_coefficient_mu 0.092
_exptl_absorpt_correction_type none
_exptl_crystal_colour colourless
_exptl_crystal_density_diffrn 1.310
_exptl_crystal_density_method 'not measured'
_exptl_crystal_description Block
_exptl_crystal_F_000 640
_exptl_crystal_size_max 0.37
_exptl_crystal_size_mid 0.33
_exptl_crystal_size_min 0.22
_refine_diff_density_max 0.329
_refine_diff_density_min -0.163
_refine_ls_extinction_coef 0.0085(17)
_refine_ls_extinction_method SHELXL97
_refine_ls_goodness_of_fit_ref 1.004
_refine_ls_hydrogen_treatment constr
_refine_ls_matrix_type full
_refine_ls_number_parameters 202
_refine_ls_number_reflns 3487
_refine_ls_number_restraints 0
_refine_ls_restrained_S_all 1.004
_refine_ls_R_factor_all 0.0377
_refine_ls_R_factor_gt 0.0344
_refine_ls_shift/su_max 0.001
_refine_ls_shift/su_mean 0.000
_refine_ls_structure_factor_coef Fsqd
_refine_ls_weighting_details 'calc w=1/[\s^2^(Fo^2^)+(0.0622P)^2^+0.3354P] where P=(Fo^2^+2Fc^2^)/3'
_refine_ls_weighting_scheme calc
_refine_ls_wR_factor_gt 0.0989
_refine_ls_wR_factor_ref 0.1013
_reflns_number_gt 3179
_reflns_number_total 3487
_reflns_threshold_expression I>2\s(I)
_cod_data_source_file ci2135.cif
_cod_data_source_block I
_cod_depositor_comments
;
The following automatic conversions were performed:
'_symmetry_cell_setting' value 'Monoclinic' changed to 'monoclinic'
according to '/home/saulius/struct/CIF-dictionaries/cif_core.dic'
dictionary named 'cif_core.dic' version 2.4.1 from 2010-06-29.

Automatic conversion script
Id: cif_fix_enum 1527 2010-12-29 10:47:43Z saulius 

The following automatic conversions were performed:

'_symmetry_cell_setting' value 'Monoclinic' changed to 'monoclinic'
according to /home/saulius/struct/CIF-dictionaries/cif_core.dic
dictionary named 'cif_core.dic' version 2.4.1 from 2010-06-29.

Automatic conversion script
Id: cif_fix_values 1715 2011-07-08 13:25:40Z adriana 
;
_cod_original_cell_volume 1523.27(5)
_cod_original_sg_symbol_H-M 'P 21/c'
_cod_database_code 2210163
_cod_database_fobs_code 2210163

loop_
_symmetry_equiv_pos_as_xyz
'x, y, z'
'-x, y+1/2, -z+1/2'
'-x, -y, -z'
'x, -y-1/2, z-1/2'

loop_
_atom_site_type_symbol
_atom_site_label
_atom_site_fract_x
_atom_site_fract_y
_atom_site_fract_z
_atom_site_U_iso_or_equiv
_atom_site_adp_type
_atom_site_calc_flag
_atom_site_refinement_flags
_atom_site_occupancy
O O1 0.22450(6) 0.17707(12) 0.35359(5) 0.0372(2) Uani d . 1
O O2 0.23872(5) 0.28539(10) 0.48047(4) 0.02687(17) Uani d . 1
O O3 0.80233(6) 0.21469(11) 0.49752(5) 0.03371(19) Uani d . 1
O O4 0.78092(5) 0.31038(10) 0.61685(4) 0.02588(17) Uani d . 1
C C1 0.39846(7) 0.26024(12) 0.44813(6) 0.02228(19) Uani d . 1
C C2 0.45525(8) 0.21593(13) 0.52895(6) 0.0237(2) Uani d . 1
H H2 0.4178 0.1814 0.5661 0.028 Uiso calc R 1
C C3 0.56825(8) 0.22137(13) 0.55699(6) 0.0234(2) Uani d . 1
H H3 0.6066 0.1907 0.6131 0.028 Uiso calc R 1
C C4 0.62406(7) 0.27059(12) 0.50418(6) 0.02159(19) Uani d . 1
C C5 0.62204(8) 0.39260(13) 0.36604(6) 0.0258(2) Uani d . 1
H H5 0.6985 0.3941 0.3837 0.031 Uiso calc R 1
C C6 0.56529(8) 0.45602(14) 0.28853(6) 0.0292(2) Uani d . 1
H H6 0.6026 0.5017 0.2530 0.035 Uiso calc R 1
C C7 0.45199(8) 0.45418(14) 0.26101(6) 0.0297(2) Uani d . 1
H H7 0.4134 0.4999 0.2073 0.036 Uiso calc R 1
C C8 0.39705(8) 0.38700(14) 0.31106(6) 0.0263(2) Uani d . 1
H H8 0.3206 0.3850 0.2914 0.032 Uiso calc R 1
C C9 0.45293(7) 0.32025(12) 0.39205(5) 0.02165(19) Uani d . 1
C C10 0.56807(7) 0.32455(12) 0.42045(5) 0.02124(19) Uani d . 1
C C11 0.27873(8) 0.23693(13) 0.42010(6) 0.0250(2) Uani d . 1
C C12 0.12498(7) 0.24793(15) 0.46468(6) 0.0287(2) Uani d . 1
H H12A 0.1101 0.1141 0.4543 0.034 Uiso calc R 1
H H12B 0.0810 0.3177 0.4153 0.034 Uiso calc R 1
C C13 0.09802(8) 0.30799(15) 0.54052(6) 0.0306(2) Uani d . 1
H H13A 0.0206 0.2845 0.5313 0.037 Uiso calc R 1
H H13B 0.1104 0.4430 0.5484 0.037 Uiso calc R 1
C C14 0.16408(10) 0.20840(18) 0.61890(7) 0.0389(3) Uani d . 1
H H14A 0.1534 0.0744 0.6112 0.047 Uiso calc R 1
H H14B 0.1411 0.2488 0.6656 0.047 Uiso calc R 1
H H14C 0.2405 0.2377 0.6305 0.047 Uiso calc R 1
C C15 0.74428(8) 0.26251(13) 0.53646(6) 0.0235(2) Uani d . 1
C C16 0.89552(8) 0.28400(15) 0.65802(6) 0.0282(2) Uani d . 1
H H16A 0.9375 0.3623 0.6317 0.034 Uiso calc R 1
H H16B 0.9154 0.1529 0.6539 0.034 Uiso calc R 1
C C17 0.91898(8) 0.33811(15) 0.74759(6) 0.0291(2) Uani d . 1
H H17A 0.8989 0.4696 0.7504 0.035 Uiso calc R 1
H H17B 0.9973 0.3265 0.7767 0.035 Uiso calc R 1
C C18 0.85853(9) 0.21966(18) 0.79195(7) 0.0371(3) Uani d . 1
H H18A 0.7809 0.2407 0.7671 0.045 Uiso calc R 1
H H18B 0.8811 0.2533 0.8509 0.045 Uiso calc R 1
H H18C 0.8746 0.0886 0.7864 0.045 Uiso calc R 1

loop_
_atom_site_aniso_label
_atom_site_aniso_U_11
_atom_site_aniso_U_22
_atom_site_aniso_U_33
_atom_site_aniso_U_12
_atom_site_aniso_U_13
_atom_site_aniso_U_23
O1 0.0308(4) 0.0535(5) 0.0257(4) -0.0108(3) 0.0068(3) -0.0131(3)
O2 0.0207(3) 0.0369(4) 0.0228(3) -0.0023(3) 0.0066(3) -0.0046(3)
O3 0.0298(4) 0.0471(5) 0.0261(4) 0.0094(3) 0.0116(3) -0.0022(3)
O4 0.0206(3) 0.0353(4) 0.0205(3) 0.0035(3) 0.0049(3) -0.0027(3)
C1 0.0237(4) 0.0214(4) 0.0215(4) -0.0001(3) 0.0069(3) -0.0040(3)
C2 0.0268(5) 0.0246(4) 0.0211(4) -0.0006(3) 0.0098(4) -0.0012(3)
C3 0.0266(5) 0.0239(4) 0.0186(4) 0.0022(4) 0.0058(3) -0.0002(3)
C4 0.0238(4) 0.0202(4) 0.0202(4) 0.0011(3) 0.0063(3) -0.0027(3)
C5 0.0292(4) 0.0254(5) 0.0241(4) -0.0019(4) 0.0104(4) -0.0019(3)
C6 0.0391(5) 0.0274(5) 0.0236(5) -0.0030(4) 0.0134(4) 0.0006(4)
C7 0.0393(5) 0.0280(5) 0.0195(4) 0.0028(4) 0.0061(4) 0.0020(4)
C8 0.0288(4) 0.0264(5) 0.0211(4) 0.0016(4) 0.0042(3) -0.0017(3)
C9 0.0259(4) 0.0192(4) 0.0194(4) 0.0003(3) 0.0067(3) -0.0033(3)
C10 0.0257(4) 0.0189(4) 0.0190(4) 0.0000(3) 0.0070(3) -0.0027(3)
C11 0.0260(5) 0.0266(4) 0.0220(4) -0.0015(4) 0.0073(4) -0.0023(3)
C12 0.0190(4) 0.0391(5) 0.0264(5) -0.0019(4) 0.0051(4) -0.0018(4)
C13 0.0243(5) 0.0386(5) 0.0294(5) 0.0020(4) 0.0095(4) 0.0003(4)
C14 0.0402(6) 0.0473(6) 0.0310(6) 0.0036(5) 0.0138(5) 0.0077(5)
C15 0.0251(4) 0.0244(4) 0.0210(4) 0.0028(3) 0.0073(3) 0.0002(3)
C16 0.0197(4) 0.0393(5) 0.0244(5) 0.0032(4) 0.0055(4) -0.0006(4)
C17 0.0243(4) 0.0371(5) 0.0239(5) -0.0008(4) 0.0047(4) -0.0015(4)
C18 0.0356(6) 0.0487(6) 0.0273(5) -0.0025(5) 0.0104(4) 0.0030(4)

loop_
_atom_type_symbol
_atom_type_description
_atom_type_scat_dispersion_real
_atom_type_scat_dispersion_imag
_atom_type_scat_source
C C 0.0033 0.0016 'International Tables Vol C Tables 4.2.6.8 and 6.1.1.4'
H H 0.0000 0.0000 'International Tables Vol C Tables 4.2.6.8 and 6.1.1.4'
O O 0.0106 0.0060 'International Tables Vol C Tables 4.2.6.8 and 6.1.1.4'

loop_
_geom_angle_atom_site_label_1
_geom_angle_atom_site_label_2
_geom_angle_atom_site_label_3
_geom_angle
C11 O2 C12 116.14(7)
C15 O4 C16 115.75(7)
C2 C1 C9 120.74(8)
C2 C1 C11 117.95(8)
C9 C1 C11 121.28(8)
C1 C2 C3 120.48(9)
C1 C2 H2 119.8
C3 C2 H2 119.8
C4 C3 C2 120.69(9)
C4 C3 H3 119.7
C2 C3 H3 119.7
C3 C4 C10 120.64(8)
C3 C4 C15 118.02(8)
C10 C4 C15 121.33(8)
C6 C5 C10 120.84(9)
C6 C5 H5 119.6
C10 C5 H5 119.6
C5 C6 C7 120.47(9)
C5 C6 H6 119.8
C7 C6 H6 119.8
C8 C7 C6 120.46(9)
C8 C7 H7 119.8
C6 C7 H7 119.8
C7 C8 C9 120.84(9)
C7 C8 H8 119.6
C9 C8 H8 119.6
C8 C9 C1 122.46(9)
C8 C9 C10 118.69(8)
C1 C9 C10 118.73(8)
C5 C10 C9 118.70(8)
C5 C10 C4 122.57(8)
C9 C10 C4 118.62(8)
O1 C11 O2 123.61(9)
O1 C11 C1 125.55(9)
O2 C11 C1 110.80(8)
O2 C12 C13 107.29(8)
O2 C12 H12A 110.3
C13 C12 H12A 110.3
O2 C12 H12B 110.3
C13 C12 H12B 110.3
H12A C12 H12B 108.5
C12 C13 C14 113.01(9)
C12 C13 H13A 109.0
C14 C13 H13A 109.0
C12 C13 H13B 109.0
C14 C13 H13B 109.0
H13A C13 H13B 107.8
C13 C14 H14A 109.5
C13 C14 H14B 109.5
H14A C14 H14B 109.5
C13 C14 H14C 109.5
H14A C14 H14C 109.5
H14B C14 H14C 109.5
O3 C15 O4 123.34(9)
O3 C15 C4 125.83(9)
O4 C15 C4 110.79(8)
O4 C16 C17 107.30(7)
O4 C16 H16A 110.3
C17 C16 H16A 110.3
O4 C16 H16B 110.3
C17 C16 H16B 110.3
H16A C16 H16B 108.5
C16 C17 C18 112.72(9)
C16 C17 H17A 109.0
C18 C17 H17A 109.0
C16 C17 H17B 109.0
C18 C17 H17B 109.0
H17A C17 H17B 107.8
C17 C18 H18A 109.5
C17 C18 H18B 109.5
H18A C18 H18B 109.5
C17 C18 H18C 109.5
H18A C18 H18C 109.5
H18B C18 H18C 109.5

loop_
_geom_bond_atom_site_label_1
_geom_bond_atom_site_label_2
_geom_bond_distance
O1 C11 1.2060(12)
O2 C11 1.3403(11)
O2 C12 1.4531(11)
O3 C15 1.2083(12)
O4 C15 1.3402(11)
O4 C16 1.4520(11)
C1 C2 1.3739(13)
C1 C9 1.4294(13)
C1 C11 1.4962(13)
C2 C3 1.4036(13)
C2 H2 0.95
C3 C4 1.3744(13)
C3 H3 0.95
C4 C10 1.4304(12)
C4 C15 1.4943(12)
C5 C6 1.3675(14)
C5 C10 1.4203(12)
C5 H5 0.95
C6 C7 1.4069(14)
C6 H6 0.95
C7 C8 1.3679(14)
C7 H7 0.95
C8 C9 1.4202(12)
C8 H8 0.95
C9 C10 1.4299(12)
C12 C13 1.5058(14)
C12 H12A 0.99
C12 H12B 0.99
C13 C14 1.5170(15)
C13 H13A 0.99
C13 H13B 0.99
C14 H14A 0.98
C14 H14B 0.98
C14 H14C 0.98
C16 C17 1.5050(14)
C16 H16A 0.99
C16 H16B 0.99
C17 C18 1.5202(15)
C17 H17A 0.99
C17 H17B 0.99
C18 H18A 0.98
C18 H18B 0.98
C18 H18C 0.98

loop_
_geom_hbond_atom_site_label_D
_geom_hbond_atom_site_label_H
_geom_hbond_atom_site_label_A
_geom_hbond_distance_DH
_geom_hbond_distance_HA
_geom_hbond_distance_DA
_geom_hbond_angle_DHA
C5 H5 O3 0.95 2.36 2.9731(13) 122
C8 H8 O1 0.95 2.41 2.9974(14) 120

loop_
_geom_torsion_atom_site_label_1
_geom_torsion_atom_site_label_2
_geom_torsion_atom_site_label_3
_geom_torsion_atom_site_label_4
_geom_torsion
C9 C1 C2 C3 -2.68(14)
C11 C1 C2 C3 175.09(8)
C1 C2 C3 C4 -0.15(14)
C2 C3 C4 C10 2.54(13)
C2 C3 C4 C15 -176.34(8)
C10 C5 C6 C7 -0.31(14)
C5 C6 C7 C8 -0.73(15)
C6 C7 C8 C9 0.87(15)
C7 C8 C9 C1 175.85(9)
C7 C8 C9 C10 0.01(14)
C2 C1 C9 C8 -172.77(9)
C11 C1 C9 C8 9.53(13)
C2 C1 C9 C10 3.07(13)
C11 C1 C9 C10 -174.63(8)
C6 C5 C10 C9 1.17(13)
C6 C5 C10 C4 -174.97(9)
C8 C9 C10 C5 -1.01(12)
C1 C9 C10 C5 -177.01(8)
C8 C9 C10 C4 175.29(8)
C1 C9 C10 C4 -0.71(12)
C3 C4 C10 C5 174.09(8)
C15 C4 C10 C5 -7.06(13)
C3 C4 C10 C9 -2.05(13)
C15 C4 C10 C9 176.79(8)
C12 O2 C11 O1 4.90(14)
C12 O2 C11 C1 -172.81(8)
C2 C1 C11 O1 -139.78(11)
C9 C1 C11 O1 37.98(15)
C2 C1 C11 O2 37.88(12)
C9 C1 C11 O2 -144.36(9)
C11 O2 C12 C13 178.58(8)
O2 C12 C13 C14 -58.98(11)
C16 O4 C15 O3 -5.95(14)
C16 O4 C15 C4 172.09(8)
C3 C4 C15 O3 142.78(11)
C10 C4 C15 O3 -36.09(14)
C3 C4 C15 O4 -35.20(11)
C10 C4 C15 O4 145.93(9)
C15 O4 C16 C17 -177.74(8)
O4 C16 C17 C18 61.11(11)

loop_
_cod_related_entry_id
_cod_related_entry_database
_cod_related_entry_code
1 ChemSpider 21127568
